data_1561494
loop_
_publ_author_name
'Kotova, Irina Yu.'
'Solodovnikov, Sergey F.'
'Solodovnikova, Zoya A.'
'Belov, Dmitry A.'
'Stefanovich, Sergey Yu.'
'Savina, Aleksandra A.'
'Khaikina, Elena G.'

_publ_section_title
;
 New series of triple molybdates AgA3R(MoO4)5 (A=Mg, R=Cr, Fe; A=Mn, R=Al,
 Cr, Fe, Sc, In) with framework structures and mobile silver ion
 sublattices
;
_journal_name_full 'Journal of Solid State Chemistry'
_journal_page_first 121
_journal_page_last 128
_journal_paper_doi 10.1016/j.jssc.2016.03.003
_journal_volume 238
_journal_year 2016
_chemical_formula_moiety 'Ag0.97 Cr1.02 Mg2.98 Mo5 O20'
_chemical_formula_sum 'Ag0.97 Cr1.02 Mg2.98 Mo5 O20'
_chemical_formula_weight 1030.50
_space_group_IT_number 2
_space_group_name_Hall '-P 1'
_space_group_name_H-M_alt 'P -1'
_symmetry_cell_setting triclinic
_symmetry_space_group_name_Hall '-P 1'
_symmetry_space_group_name_H-M 'P -1'
_atom_sites_solution_hydrogens none
_atom_sites_solution_primary direct
_atom_sites_solution_secondary difmap
_cell_angle_alpha 88.0020(10)
_cell_angle_beta 87.3010(10)
_cell_angle_gamma 78.8490(10)
_cell_formula_units_Z 2
_cell_length_a 6.8899(3)
_cell_length_b 6.9598(3)
_cell_length_c 17.7070(7)
_cell_measurement_reflns_used 10702
_cell_measurement_temperature 293(2)
_cell_measurement_theta_max 37.71
_cell_measurement_theta_min 2.98
_cell_volume 831.85(6)
_computing_cell_refinement 'SAINT (Bruker, 2004)'
_computing_data_collection 'APEX2 (Bruker, 2004)'
_computing_data_reduction 'SAINT (Bruker, 2004)'
_computing_structure_refinement 'SHELXL-97 (Sheldrick, 1997)'
_computing_structure_solution 'SHELXS-97 (Sheldrick, 1990)'
_diffrn_ambient_temperature 293(2)
_diffrn_measured_fraction_theta_full 0.863
_diffrn_measured_fraction_theta_max 0.863
_diffrn_measurement_device_type 'Bruker-Nonius X8 APEX CCD diffractometer'
_diffrn_measurement_method '\f scans, frame data integration'
_diffrn_radiation_monochromator graphite
_diffrn_radiation_source 'fine-focus sealed tube'
_diffrn_radiation_type MoK\a
_diffrn_radiation_wavelength 0.71073
_diffrn_reflns_av_R_equivalents 0.0138
_diffrn_reflns_av_sigmaI/netI 0.0235
_diffrn_reflns_limit_h_max 11
_diffrn_reflns_limit_h_min -11
_diffrn_reflns_limit_k_max 11
_diffrn_reflns_limit_k_min -11
_diffrn_reflns_limit_l_max 12
_diffrn_reflns_limit_l_min -30
_diffrn_reflns_number 10702
_diffrn_reflns_theta_full 37.71
_diffrn_reflns_theta_max 37.71
_diffrn_reflns_theta_min 2.98
_diffrn_standards_decay_% 0
_diffrn_standards_number 0
_exptl_absorpt_coefficient_mu 5.630
_exptl_absorpt_correction_T_max 0.798
_exptl_absorpt_correction_T_min 0.575
_exptl_absorpt_correction_type multi-scan
_exptl_crystal_colour amber
_exptl_crystal_density_diffrn 4.112
_exptl_crystal_density_method 'not measured'
_exptl_crystal_description prism
_exptl_crystal_F_000 951.9
_exptl_crystal_size_max 0.10
_exptl_crystal_size_mid 0.10
_exptl_crystal_size_min 0.04
_refine_diff_density_max 0.948
_refine_diff_density_min -0.907
_refine_diff_density_rms 0.138
_refine_ls_extinction_coef 0.00355(14)
_refine_ls_extinction_expression Fc^*^=kFc[1+0.001xFc^2^\l^3^/sin(2\q)]^-1/4^
_refine_ls_extinction_method SHELXL
_refine_ls_goodness_of_fit_ref 1.053
_refine_ls_hydrogen_treatment none
_refine_ls_matrix_type full
_refine_ls_number_parameters 297
_refine_ls_number_reflns 7654
_refine_ls_number_restraints 1
_refine_ls_restrained_S_all 1.053
_refine_ls_R_factor_all 0.0219
_refine_ls_R_factor_gt 0.0185
_refine_ls_shift/su_max 0.002
_refine_ls_shift/su_mean 0.000
_refine_ls_structure_factor_coef Fsqd
_refine_ls_weighting_details 'calc w=1/[\s^2^(Fo^2^)+(0.0152P)^2^+0.8106P] where P=(Fo^2^+2Fc^2^)/3'
_refine_ls_weighting_scheme calc
_refine_ls_wR_factor_gt 0.0436
_refine_ls_wR_factor_ref 0.0447
_reflns_number_gt 6989
_reflns_number_total 8871
_reflns_threshold_expression >2sigma(I)
_cod_data_source_file JSSC-2016-238-121.cif
_cod_data_source_block Ag0.97Cr1.02Mg2.98Mo5O20
_cod_database_code 1561494
_exptl_crystal_f_000' 934.16
_exptl_absorpt_correction_t_min' 0.564

loop_
_symmetry_equiv_pos_as_xyz
'x, y, z'
'-x, -y, -z'

loop_
_atom_site_label
_atom_site_type_symbol
_atom_site_fract_x
_atom_site_fract_y
_atom_site_fract_z
_atom_site_U_iso_or_equiv
_atom_site_adp_type
_atom_site_occupancy
_atom_site_symmetry_multiplicity
_atom_site_calc_flag
_atom_site_refinement_flags
_atom_site_disorder_assembly
_atom_site_disorder_group
Mo1 Mo 0.27374(2) 0.30770(2) 0.527205(8) 0.00776(3) Uani 1 1 d . . .
Mo2 Mo 0.21371(2) 0.82595(2) 0.284720(8) 0.00841(3) Uani 1 1 d . . .
Mo3 Mo 0.68801(2) 0.21967(2) 0.309546(8) 0.00978(3) Uani 1 1 d . . .
Mo4 Mo 0.27489(2) 0.059778(19) 0.905279(7) 0.00764(3) Uani 1 1 d . . .
Mo5 Mo 0.24559(2) 0.54770(2) 0.086179(8) 0.00851(3) Uani 1 1 d . . .
Mg1 Mg 0.18203(7) 0.82799(7) 0.49298(3) 0.00814(12) Uani 0.777(3) 1 d P . .
Cr1 Cr 0.18203(7) 0.82799(7) 0.49298(3) 0.00814(12) Uani 0.223(3) 1 d P . .
Mg2 Mg 0.16756(8) 0.08347(8) 0.11603(3) 0.00909(13) Uani 0.903(2) 1 d P . .
Cr2 Cr 0.16756(8) 0.08347(8) 0.11603(3) 0.00909(13) Uani 0.097(2) 1 d P . .
Mg3 Mg 0.77857(7) 0.42410(7) 0.12559(3) 0.00798(12) Uani 0.793(3) 1 d P . .
Cr3 Cr 0.77857(7) 0.42410(7) 0.12559(3) 0.00798(12) Uani 0.207(3) 1 d P . .
Mg4 Mg 0.24873(5) 0.30622(5) 0.736133(19) 0.00745(9) Uani 0.495(3) 1 d P . .
Cr4 Cr 0.24873(5) 0.30622(5) 0.736133(19) 0.00745(9) Uani 0.505(3) 1 d P . .
Ag1 Ag 0.1452(6) 0.3425(3) 0.2862(5) 0.0393(9) Uani 0.315(9) 1 d P . .
Ag2 Ag 0.1149(4) 0.3364(2) 0.3202(6) 0.0285(11) Uani 0.320(11) 1 d P . .
Ag3 Ag 0.1114(3) 0.3438(4) 0.3425(3) 0.0317(5) Uani 0.334(10) 1 d P . .
O1 O 0.5203(2) 0.2105(2) 0.50504(8) 0.0177(3) Uani 1 1 d . . .
O2 O 0.2500(2) 0.3511(2) 0.62456(8) 0.0199(3) Uani 1 1 d . . .
O3 O 0.2020(2) 0.53197(19) 0.47822(8) 0.0153(2) Uani 1 1 d . . .
O4 O 0.12475(19) 0.13213(18) 0.50420(7) 0.0116(2) Uani 1 1 d . . .
O5 O 0.1925(2) 0.8770(2) 0.38029(8) 0.0187(3) Uani 1 1 d . . .
O6 O 0.4586(2) 0.7166(2) 0.26234(8) 0.0174(3) Uani 1 1 d . . .
O7 O 0.1552(2) 0.05110(19) 0.23314(8) 0.0152(2) Uani 1 1 d . . .
O8 O 0.0500(2) 0.6617(2) 0.26703(8) 0.0161(2) Uani 1 1 d . . .
O9 O 0.4429(2) 0.2919(3) 0.33609(9) 0.0253(3) Uani 1 1 d . . .
O10 O 0.8273(2) 0.2040(2) 0.39116(8) 0.0163(2) Uani 1 1 d . . .
O11 O 0.7201(2) 0.9868(2) 0.26923(9) 0.0208(3) Uani 1 1 d . . .
O12 O 0.7679(2) 0.40095(18) 0.24388(7) 0.0120(2) Uani 1 1 d . . .
O13 O 0.2107(2) 0.1132(2) 0.99884(8) 0.0176(3) Uani 1 1 d . . .
O14 O 0.4750(2) 0.0370(2) 0.10619(9) 0.0183(3) Uani 1 1 d . . .
O15 O 0.85544(18) 0.12711(18) 0.11871(7) 0.0106(2) Uani 1 1 d . . .
O16 O 0.23190(18) 0.28788(17) 0.85018(7) 0.0098(2) Uani 1 1 d . . .
O17 O 0.2468(2) 0.5379(2) 0.98816(8) 0.0204(3) Uani 1 1 d . . .
O18 O 0.4787(2) 0.4609(2) 0.12195(9) 0.0192(3) Uani 1 1 d . . .
O19 O 0.1629(2) 0.7935(2) 0.11072(9) 0.0198(3) Uani 1 1 d . . .
O20 O 0.08621(19) 0.38645(18) 0.12350(7) 0.0111(2) Uani 1 1 d . . .

loop_
_atom_site_aniso_label
_atom_site_aniso_U_11
_atom_site_aniso_U_22
_atom_site_aniso_U_33
_atom_site_aniso_U_23
_atom_site_aniso_U_13
_atom_site_aniso_U_12
Mo1 0.00889(6) 0.00785(5) 0.00723(6) 0.00004(4) -0.00040(4) -0.00334(4)
Mo2 0.00854(6) 0.00907(6) 0.00745(6) 0.00051(4) 0.00002(4) -0.00148(4)
Mo3 0.01132(6) 0.00910(6) 0.00929(6) 0.00178(4) -0.00016(4) -0.00332(4)
Mo4 0.00933(6) 0.00668(5) 0.00744(6) 0.00110(4) -0.00139(4) -0.00285(4)
Mo5 0.00995(6) 0.00764(5) 0.00850(6) -0.00027(4) 0.00173(4) -0.00360(4)
Mg1 0.0084(2) 0.0080(2) 0.0079(2) -0.00005(13) -0.00049(14) -0.00146(14)
Cr1 0.0084(2) 0.0080(2) 0.0079(2) -0.00005(13) -0.00049(14) -0.00146(14)
Mg2 0.0093(2) 0.0081(2) 0.0099(2) 0.00042(16) 0.00018(16) -0.00180(17)
Cr2 0.0093(2) 0.0081(2) 0.0099(2) 0.00042(16) 0.00018(16) -0.00180(17)
Mg3 0.0089(2) 0.0076(2) 0.0075(2) -0.00031(13) -0.00012(14) -0.00161(15)
Cr3 0.0089(2) 0.0076(2) 0.0075(2) -0.00031(13) -0.00012(14) -0.00161(15)
Mg4 0.00911(16) 0.00756(15) 0.00607(16) 0.00008(10) -0.00017(10) -0.00266(11)
Cr4 0.00911(16) 0.00756(15) 0.00607(16) 0.00008(10) -0.00017(10) -0.00266(11)
Ag1 0.0347(7) 0.0153(3) 0.068(2) -0.0056(6) -0.0303(12) 0.0011(4)
Ag2 0.0182(6) 0.0178(6) 0.050(3) 0.0062(7) -0.0157(11) -0.0035(3)
Ag3 0.0135(3) 0.0442(7) 0.0380(13) 0.0136(5) -0.0043(4) -0.0086(3)
O1 0.0115(6) 0.0188(6) 0.0230(7) -0.0012(5) -0.0006(5) -0.0037(5)
O2 0.0304(8) 0.0213(7) 0.0095(6) -0.0007(5) 0.0002(5) -0.0095(6)
O3 0.0185(6) 0.0115(5) 0.0162(6) 0.0019(4) -0.0002(5) -0.0038(5)
O4 0.0099(5) 0.0109(5) 0.0144(5) -0.0013(4) -0.0009(4) -0.0030(4)
O5 0.0262(7) 0.0199(6) 0.0092(6) -0.0003(4) 0.0004(5) -0.0026(5)
O6 0.0130(6) 0.0167(6) 0.0213(7) -0.0020(5) 0.0014(5) -0.0001(5)
O7 0.0201(6) 0.0122(5) 0.0132(6) 0.0027(4) -0.0032(4) -0.0028(5)
O8 0.0142(6) 0.0169(6) 0.0185(6) 0.0017(5) -0.0021(5) -0.0059(5)
O9 0.0138(6) 0.0359(9) 0.0251(8) 0.0032(6) 0.0015(5) -0.0035(6)
O10 0.0188(6) 0.0175(6) 0.0126(6) 0.0022(4) -0.0018(4) -0.0037(5)
O11 0.0303(8) 0.0138(6) 0.0202(7) 0.0001(5) 0.0006(6) -0.0100(6)
O12 0.0160(6) 0.0097(5) 0.0097(5) 0.0011(4) 0.0004(4) -0.0017(4)
O13 0.0271(7) 0.0169(6) 0.0096(6) -0.0003(4) -0.0018(5) -0.0056(5)
O14 0.0119(6) 0.0172(6) 0.0259(7) 0.0025(5) -0.0029(5) -0.0028(5)
O15 0.0104(5) 0.0091(5) 0.0132(5) -0.0014(4) -0.0007(4) -0.0035(4)
O16 0.0123(5) 0.0085(5) 0.0087(5) 0.0007(4) 0.0000(4) -0.0028(4)
O17 0.0271(8) 0.0233(7) 0.0112(6) 0.0018(5) 0.0023(5) -0.0070(6)
O18 0.0128(6) 0.0228(7) 0.0228(7) -0.0021(5) 0.0002(5) -0.0056(5)
O19 0.0258(7) 0.0096(5) 0.0244(7) -0.0023(5) 0.0076(6) -0.0063(5)
O20 0.0116(5) 0.0091(5) 0.0131(5) 0.0001(4) 0.0019(4) -0.0036(4)

loop_
_atom_type_symbol
_atom_type_description
_atom_type_scat_dispersion_real
_atom_type_scat_dispersion_imag
_atom_type_scat_source
O O 0.0106 0.0060 'International Tables Vol C Tables 4.2.6.8 and 6.1.1.4'
Mg Mg 0.0486 0.0363 'International Tables Vol C Tables 4.2.6.8 and 6.1.1.4'
Cr Cr 0.3209 0.6236 'International Tables Vol C Tables 4.2.6.8 and 6.1.1.4'
Mo Mo -1.6832 0.6857 'International Tables Vol C Tables 4.2.6.8 and 6.1.1.4'
Ag Ag -0.8971 1.1015 'International Tables Vol C Tables 4.2.6.8 and 6.1.1.4'

loop_
_geom_angle_atom_site_label_1
_geom_angle_atom_site_label_2
_geom_angle_atom_site_label_3
_geom_angle
_geom_angle_site_symmetry_1
_geom_angle_site_symmetry_3
O1 Mo1 O2 108.02(7) . .
O1 Mo1 O3 109.95(7) . .
O2 Mo1 O3 108.35(7) . .
O1 Mo1 O4 108.82(6) . .
O2 Mo1 O4 109.94(6) . .
O3 Mo1 O4 111.69(6) . .
O5 Mo2 O6 108.54(7) . .
O5 Mo2 O7 107.92(7) . 1_565
O6 Mo2 O7 108.91(7) . 1_565
O5 Mo2 O8 108.24(7) . .
O6 Mo2 O8 110.44(7) . .
O7 Mo2 O8 112.68(6) 1_565 .
O9 Mo3 O10 108.09(7) . .
O9 Mo3 O11 108.32(8) . 1_545
O10 Mo3 O11 109.65(7) . 1_545
O9 Mo3 O12 110.43(7) . .
O10 Mo3 O12 108.32(6) . .
O11 Mo3 O12 111.95(6) 1_545 .
O13 Mo4 O14 110.98(7) . 2_656
O13 Mo4 O15 106.61(6) . 2_656
O14 Mo4 O15 107.06(6) 2_656 2_656
O13 Mo4 O16 108.12(6) . .
O14 Mo4 O16 106.24(6) 2_656 .
O15 Mo4 O16 117.83(6) 2_656 .
O17 Mo5 O18 112.57(7) 1_554 .
O17 Mo5 O19 107.58(7) 1_554 .
O18 Mo5 O19 109.66(7) . .
O17 Mo5 O20 106.85(7) 1_554 .
O18 Mo5 O20 106.78(7) . .
O19 Mo5 O20 113.47(6) . .
O5 Mg1 O1 90.77(7) . 2_666
O5 Mg1 O10 176.40(6) . 2_666
O1 Mg1 O10 88.71(6) 2_666 2_666
O5 Mg1 O3 90.90(6) . .
O1 Mg1 O3 90.33(6) 2_666 .
O10 Mg1 O3 92.67(6) 2_666 .
O5 Mg1 O4 91.56(6) . 2_566
O1 Mg1 O4 177.63(6) 2_666 2_566
O10 Mg1 O4 88.93(6) 2_666 2_566
O3 Mg1 O4 90.07(6) . 2_566
O5 Mg1 O4 87.36(6) . 1_565
O1 Mg1 O4 96.68(6) 2_666 1_565
O10 Mg1 O4 89.16(6) 2_666 1_565
O3 Mg1 O4 172.80(6) . 1_565
O4 Mg1 O4 82.99(5) 2_566 1_565
O19 Mg2 O7 87.98(6) 1_545 .
O19 Mg2 O14 92.98(6) 1_545 .
O7 Mg2 O14 94.91(6) . .
O19 Mg2 O20 163.80(6) 1_545 .
O7 Mg2 O20 90.89(5) . .
O14 Mg2 O20 103.22(6) . .
O19 Mg2 O13 92.72(6) 1_545 1_554
O7 Mg2 O13 174.26(6) . 1_554
O14 Mg2 O13 79.37(6) . 1_554
O20 Mg2 O13 90.02(6) . 1_554
O19 Mg2 O15 86.06(6) 1_545 1_455
O7 Mg2 O15 88.52(6) . 1_455
O14 Mg2 O15 176.40(6) . 1_455
O20 Mg2 O15 77.75(5) . 1_455
O13 Mg2 O15 97.21(6) 1_554 1_455
O17 Mg3 O18 81.37(7) 2_666 .
O17 Mg3 O15 92.80(6) 2_666 .
O18 Mg3 O15 100.41(6) . .
O17 Mg3 O16 97.24(6) 2_666 2_666
O18 Mg3 O16 92.91(6) . 2_666
O15 Mg3 O16 164.40(6) . 2_666
O17 Mg3 O20 95.82(6) 2_666 1_655
O18 Mg3 O20 177.17(6) . 1_655
O15 Mg3 O20 79.35(5) . 1_655
O16 Mg3 O20 87.75(5) 2_666 1_655
O17 Mg3 O12 172.99(6) 2_666 .
O18 Mg3 O12 92.00(6) . .
O15 Mg3 O12 90.61(5) . .
O16 Mg3 O12 80.76(5) 2_666 .
O20 Mg3 O12 90.82(5) 1_655 .
O2 Mg4 O6 92.03(7) . 2_666
O2 Mg4 O11 94.56(6) . 2_666
O6 Mg4 O11 90.83(6) 2_666 2_666
O2 Mg4 O16 174.34(6) . .
O6 Mg4 O16 90.35(6) 2_666 .
O11 Mg4 O16 90.53(6) 2_666 .
O2 Mg4 O8 86.97(6) . 2_566
O6 Mg4 O8 178.14(6) 2_666 2_566
O11 Mg4 O8 90.81(6) 2_666 2_566
O16 Mg4 O8 90.51(6) . 2_566
O2 Mg4 O12 92.70(6) . 2_666
O6 Mg4 O12 86.01(6) 2_666 2_666
O11 Mg4 O12 172.18(6) 2_666 2_666
O16 Mg4 O12 82.35(5) . 2_666
O8 Mg4 O12 92.47(6) 2_566 2_666
O8 Ag1 O7 142.8(3) . .
O9 Ag1 O7 100.56(9) . .
O8 Ag1 O12 73.43(5) . 1_455
O9 Ag1 O12 172.8(4) . 1_455
O7 Ag1 O12 81.67(6) . 1_455
O8 Ag1 O20 75.9(2) . .
O9 Ag1 O20 123.3(3) . .
O7 Ag1 O20 68.41(17) . .
O12 Ag1 O20 63.82(10) 1_455 .
O8 Ag1 O10 107.3(2) . 1_455
O9 Ag1 O10 113.2(3) . 1_455
O7 Ag1 O10 82.48(18) . 1_455
O12 Ag1 O10 60.16(14) 1_455 1_455
O20 Ag1 O10 119.46(6) . 1_455
O8 Ag1 O2 52.79(12) . 2_566
O9 Ag1 O2 119.6(2) . 2_566
O7 Ag1 O2 129.3(2) . 2_566
O12 Ag1 O2 55.08(10) 1_455 2_566
O20 Ag1 O2 107.07(6) . 2_566
O10 Ag1 O2 54.99(13) 1_455 2_566
O9 Ag2 O8 101.09(14) . .
O9 Ag2 O7 92.4(2) . .
O8 Ag2 O7 118.9(4) . .
O9 Ag2 O10 133.7(3) . 1_455
O8 Ag2 O10 118.71(14) . 1_455
O7 Ag2 O10 88.45(7) . 1_455
O9 Ag2 O12 157.8(5) . 1_455
O8 Ag2 O12 69.70(12) . 1_455
O7 Ag2 O12 75.89(18) . 1_455
O10 Ag2 O12 65.86(6) 1_455 1_455
O9 Ag2 O2 134.0(3) . 2_566
O8 Ag2 O2 58.29(8) . 2_566
O7 Ag2 O2 133.48(12) . 2_566
O10 Ag2 O2 63.38(14) 1_455 2_566
O12 Ag2 O2 59.32(6) 1_455 2_566
O9 Ag2 Mo3 157.65(9) . 1_455
O8 Ag2 Mo3 100.66(8) . 1_455
O7 Ag2 Mo3 72.48(9) . 1_455
O10 Ag2 Mo3 33.16(4) 1_455 1_455
O12 Ag2 Mo3 34.66(3) 1_455 1_455
O2 Ag2 Mo3 63.80(7) 2_566 1_455
O9 Ag2 O3 69.65(19) . .
O8 Ag2 O3 86.97(16) . .
O7 Ag2 O3 151.56(17) . .
O10 Ag2 O3 88.7(3) 1_455 .
O12 Ag2 O3 127.9(2) 1_455 .
O2 Ag2 O3 68.70(17) 2_566 .
O9 Ag2 O5 81.06(9) . 1_545
O8 Ag2 O5 175.3(4) . 1_545
O7 Ag2 O5 56.65(5) . 1_545
O10 Ag2 O5 61.19(10) 1_455 1_545
O12 Ag2 O5 106.79(7) 1_455 1_545
O2 Ag2 O5 123.0(2) 2_566 1_545
O3 Ag2 O5 97.7(2) . 1_545
O9 Ag3 O10 143.30(13) . 1_455
O9 Ag3 O8 97.53(10) . .
O10 Ag3 O8 119.15(10) 1_455 .
O9 Ag3 O7 85.03(14) . .
O10 Ag3 O7 84.76(13) 1_455 .
O8 Ag3 O7 104.5(2) . .
O9 Ag3 O3 77.38(15) . .
O10 Ag3 O3 100.24(19) 1_455 .
O8 Ag3 O3 92.97(13) . .
O7 Ag3 O3 156.68(11) . .
O9 Ag3 O12 141.0(3) . 1_455
O10 Ag3 O12 64.18(9) 1_455 1_455
O8 Ag3 O12 64.61(10) . 1_455
O7 Ag3 O12 68.24(13) . 1_455
O3 Ag3 O12 134.43(12) . 1_455
O9 Ag3 O2 142.93(17) . 2_566
O10 Ag3 O2 67.07(7) 1_455 2_566
O8 Ag3 O2 59.51(6) . 2_566
O7 Ag3 O2 126.70(16) . 2_566
O3 Ag3 O2 75.49(13) . 2_566
O12 Ag3 O2 58.95(6) 1_455 2_566
O9 Ag3 O4 89.72(14) . .
O10 Ag3 O4 60.33(10) 1_455 .
O8 Ag3 O4 147.5(2) . .
O7 Ag3 O4 107.61(7) . .
O3 Ag3 O4 57.71(12) . .
O12 Ag3 O4 124.47(8) 1_455 .
O2 Ag3 O4 96.61(14) 2_566 .
O9 Ag3 O5 82.29(8) . 1_545
O10 Ag3 O5 63.05(6) 1_455 1_545
O8 Ag3 O5 159.8(3) . 1_545
O7 Ag3 O5 55.27(7) . 1_545
O3 Ag3 O5 106.61(15) . 1_545
O12 Ag3 O5 103.03(12) 1_455 1_545
O2 Ag3 O5 129.65(9) 2_566 1_545
O4 Ag3 O5 52.49(6) . 1_545
Mo1 O1 Cr1 158.78(9) . 2_666
Mo1 O1 Mg1 158.78(9) . 2_666
Cr1 O1 Mg1 0.00(3) 2_666 2_666
Mo1 O2 Mg4 161.37(9) . .
Mo1 O2 Ag3 109.67(13) . 2_566
Mg4 O2 Ag3 84.56(12) . 2_566
Mo1 O2 Ag2 116.69(18) . 2_566
Mg4 O2 Ag2 77.68(18) . 2_566
Ag3 O2 Ag2 7.02(8) 2_566 2_566
Mo1 O2 Ag1 125.06(12) . 2_566
Mg4 O2 Ag1 68.62(12) . 2_566
Ag3 O2 Ag1 15.94(10) 2_566 2_566
Ag2 O2 Ag1 9.25(11) 2_566 2_566
Mo1 O3 Mg1 139.90(8) . .
Mo1 O3 Ag3 93.08(7) . .
Mg1 O3 Ag3 126.99(8) . .
Mo1 O3 Ag2 95.25(8) . .
Mg1 O3 Ag2 124.71(9) . .
Ag3 O3 Ag2 3.25(9) . .
Mo1 O4 Cr1 127.50(7) . 2_566
Mo1 O4 Mg1 127.50(7) . 2_566
Cr1 O4 Mg1 0.00(4) 2_566 2_566
Mo1 O4 Cr1 134.04(7) . 1_545
Cr1 O4 Cr1 97.01(5) 2_566 1_545
Mg1 O4 Cr1 97.01(5) 2_566 1_545
Mo1 O4 Mg1 134.04(7) . 1_545
Cr1 O4 Mg1 97.01(5) 2_566 1_545
Mg1 O4 Mg1 97.01(5) 2_566 1_545
Cr1 O4 Mg1 0.000(5) 1_545 1_545
Mo1 O4 Ag3 84.30(9) . .
Cr1 O4 Ag3 89.02(6) 2_566 .
Mg1 O4 Ag3 89.02(6) 2_566 .
Cr1 O4 Ag3 110.18(9) 1_545 .
Mg1 O4 Ag3 110.18(9) 1_545 .
Mo1 O4 Ag2 87.03(6) . .
Cr1 O4 Ag2 89.32(6) 2_566 .
Mg1 O4 Ag2 89.32(6) 2_566 .
Cr1 O4 Ag2 106.49(9) 1_545 .
Mg1 O4 Ag2 106.49(9) 1_545 .
Ag3 O4 Ag2 3.69(7) . .
Mo2 O5 Mg1 158.79(9) . .
Mo2 O5 Ag3 91.21(12) . 1_565
Mg1 O5 Ag3 109.97(12) . 1_565
Mo2 O5 Ag2 84.23(18) . 1_565
Mg1 O5 Ag2 116.95(19) . 1_565
Ag3 O5 Ag2 6.98(9) 1_565 1_565
Mo2 O5 Ag1 75.18(12) . 1_565
Mg1 O5 Ag1 126.03(12) . 1_565
Ag3 O5 Ag1 16.31(10) 1_565 1_565
Ag2 O5 Ag1 9.56(11) 1_565 1_565
Mo2 O6 Cr4 154.14(9) . 2_666
Mo2 O6 Mg4 154.14(9) . 2_666
Cr4 O6 Mg4 0.00(2) 2_666 2_666
Mo2 O7 Mg2 125.45(7) 1_545 .
Mo2 O7 Ag1 122.42(19) 1_545 .
Mg2 O7 Ag1 109.9(2) . .
Mo2 O7 Ag2 110.72(18) 1_545 .
Mg2 O7 Ag2 122.96(19) . .
Ag1 O7 Ag2 13.74(16) . .
Mo2 O7 Ag3 105.19(9) 1_545 .
Mg2 O7 Ag3 128.57(9) . .
Ag1 O7 Ag3 19.10(19) . .
Ag2 O7 Ag3 5.61(13) . .
Mo2 O8 Cr4 133.73(8) . 2_566
Mo2 O8 Mg4 133.73(8) . 2_566
Cr4 O8 Mg4 0.000(2) 2_566 2_566
Mo2 O8 Ag1 120.47(9) . .
Cr4 O8 Ag1 102.61(13) 2_566 .
Mg4 O8 Ag1 102.61(13) 2_566 .
Mo2 O8 Ag2 119.48(11) . .
Cr4 O8 Ag2 97.55(8) 2_566 .
Mg4 O8 Ag2 97.55(8) 2_566 .
Ag1 O8 Ag2 15.10(16) . .
Mo2 O8 Ag3 115.01(12) . .
Cr4 O8 Ag3 97.37(7) 2_566 .
Mg4 O8 Ag3 97.37(7) 2_566 .
Ag1 O8 Ag3 23.60(19) . .
Ag2 O8 Ag3 8.85(13) . .
Mo3 O9 Ag1 139.9(2) . .
Mo3 O9 Ag3 164.48(19) . .
Ag1 O9 Ag3 26.19(19) . .
Mo3 O9 Ag2 154.8(3) . .
Ag1 O9 Ag2 16.15(18) . .
Ag3 O9 Ag2 10.22(14) . .
Mo3 O10 Cr1 144.79(8) . 2_666
Mo3 O10 Mg1 144.79(8) . 2_666
Cr1 O10 Mg1 0.00(3) 2_666 2_666
Mo3 O10 Ag3 100.85(15) . 1_655
Cr1 O10 Ag3 112.55(16) 2_666 1_655
Mg1 O10 Ag3 112.55(16) 2_666 1_655
Mo3 O10 Ag2 93.05(19) . 1_655
Cr1 O10 Ag2 120.9(2) 2_666 1_655
Mg1 O10 Ag2 120.9(2) 2_666 1_655
Ag3 O10 Ag2 8.51(10) 1_655 1_655
Mo3 O10 Ag1 85.40(9) . 1_655
Cr1 O10 Ag1 128.88(10) 2_666 1_655
Mg1 O10 Ag1 128.88(10) 2_666 1_655
Ag3 O10 Ag1 16.71(12) 1_655 1_655
Ag2 O10 Ag1 8.20(14) 1_655 1_655
Mo3 O11 Cr4 158.85(9) 1_565 2_666
Mo3 O11 Mg4 158.85(9) 1_565 2_666
Cr4 O11 Mg4 0.00(3) 2_666 2_666
Mo3 O12 Cr4 126.29(7) . 2_666
Mo3 O12 Mg4 126.29(7) . 2_666
Cr4 O12 Mg4 0.00(3) 2_666 2_666
Mo3 O12 Mg3 131.82(7) . .
Cr4 O12 Mg3 97.06(5) 2_666 .
Mg4 O12 Mg3 97.06(5) 2_666 .
Mo3 O12 Ag1 96.58(17) . 1_655
Cr4 O12 Ag1 87.32(5) 2_666 1_655
Mg4 O12 Ag1 87.32(5) 2_666 1_655
Mg3 O12 Ag1 106.4(2) . 1_655
Mo3 O12 Ag2 86.55(14) . 1_655
Cr4 O12 Ag2 86.33(7) 2_666 1_655
Mg4 O12 Ag2 86.33(7) 2_666 1_655
Mg3 O12 Ag2 119.6(2) . 1_655
Ag1 O12 Ag2 13.22(14) 1_655 1_655
Mo3 O12 Ag3 82.74(7) . 1_655
Cr4 O12 Ag3 84.11(7) 2_666 1_655
Mg4 O12 Ag3 84.11(7) 2_666 1_655
Mg3 O12 Ag3 126.25(11) . 1_655
Ag1 O12 Ag3 19.90(15) 1_655 1_655
Ag2 O12 Ag3 6.83(13) 1_655 1_655
Mo4 O13 Cr2 161.95(9) . 1_556
Mo4 O13 Mg2 161.95(9) . 1_556
Cr2 O13 Mg2 0.00(4) 1_556 1_556
Mo4 O14 Mg2 166.07(9) 2_656 .
Mo4 O15 Mg3 133.70(7) 2_656 .
Mo4 O15 Cr2 122.63(7) 2_656 1_655
Mg3 O15 Cr2 101.70(5) . 1_655
Mo4 O15 Mg2 122.63(7) 2_656 1_655
Mg3 O15 Mg2 101.70(5) . 1_655
Cr2 O15 Mg2 0.00(3) 1_655 1_655
Mo4 O16 Mg4 124.46(6) . .
Mo4 O16 Cr3 134.29(7) . 2_666
Mg4 O16 Cr3 99.81(5) . 2_666
Mo4 O16 Mg3 134.29(7) . 2_666
Mg4 O16 Mg3 99.81(5) . 2_666
Cr3 O16 Mg3 0.00(2) 2_666 2_666
Mo5 O17 Cr3 169.89(10) 1_556 2_666
Mo5 O17 Mg3 169.89(10) 1_556 2_666
Cr3 O17 Mg3 0.00(3) 2_666 2_666
Mo5 O18 Mg3 156.38(9) . .
Mo5 O19 Cr2 157.48(9) . 1_565
Mo5 O19 Mg2 157.48(9) . 1_565
Cr2 O19 Mg2 0.00(3) 1_565 1_565
Mo5 O20 Mg2 121.63(7) . .
Mo5 O20 Cr3 129.63(7) . 1_455
Mg2 O20 Cr3 101.20(5) . 1_455
Mo5 O20 Mg3 129.63(7) . 1_455
Mg2 O20 Mg3 101.20(5) . 1_455
Cr3 O20 Mg3 0.00(3) 1_455 1_455
Mo5 O20 Ag1 106.74(11) . .
Mg2 O20 Ag1 88.54(5) . .
Cr3 O20 Ag1 98.97(11) 1_455 .
Mg3 O20 Ag1 98.97(11) 1_455 .
Mo5 O20 Ag2 110.27(6) . .
Mg2 O20 Ag2 89.20(6) . .
Cr3 O20 Ag2 94.28(7) 1_455 .
Mg3 O20 Ag2 94.28(7) 1_455 .
Ag1 O20 Ag2 4.70(9) . .

loop_
_geom_bond_atom_site_label_1
_geom_bond_atom_site_label_2
_geom_bond_distance
_geom_bond_site_symmetry_2
Mo1 O1 1.7347(14) .
Mo1 O2 1.7550(14) .
Mo1 O3 1.7551(13) .
Mo1 O4 1.8089(12) .
Mo2 O5 1.7349(14) .
Mo2 O6 1.7447(14) .
Mo2 O7 1.7727(13) 1_565
Mo2 O8 1.7981(14) .
Mo3 O9 1.7140(16) .
Mo3 O10 1.7608(14) .
Mo3 O11 1.7642(15) 1_545
Mo3 O12 1.8312(13) .
Mo4 O13 1.7288(14) .
Mo4 O14 1.7298(14) 2_656
Mo4 O15 1.7902(12) 2_656
Mo4 O16 1.8158(12) .
Mo5 O17 1.7389(14) 1_554
Mo5 O18 1.7433(15) .
Mo5 O19 1.7582(14) .
Mo5 O20 1.8052(12) .
Mg1 O5 2.0129(14) .
Mg1 O1 2.0180(15) 2_666
Mg1 O10 2.0553(14) 2_666
Mg1 O3 2.0631(14) .
Mg1 O4 2.0764(13) 2_566
Mg1 O4 2.0916(13) 1_565
Mg2 O7 2.0776(14) .
Mg2 O14 2.0798(15) .
Mg2 O20 2.0818(13) .
Mg2 O13 2.0912(14) 1_554
Mg2 O15 2.1114(13) 1_455
Mg3 O17 2.0336(15) 2_666
Mg3 O18 2.0361(15) .
Mg3 O15 2.0386(13) .
Mg3 O16 2.0515(13) 2_666
Mg3 O20 2.0836(14) 1_655
Mg3 O12 2.0940(13) .
Mg4 O2 1.9893(14) .
Mg4 O6 1.9934(15) 2_666
Mg4 O11 2.0141(15) 2_666
Mg4 O16 2.0183(12) .
Mg4 O8 2.0302(14) 2_566
Mg4 O12 2.0610(13) 2_666
Ag1 O8 2.210(3) .
Ag1 O9 2.232(2) .
Ag1 O7 2.253(2) .
Ag1 O12 2.690(2) 1_455
Ag1 O20 2.926(8) .
Ag1 O10 3.081(9) 1_455
Ag1 O2 3.470(6) 2_566
Ag2 O9 2.251(2) .
Ag2 O8 2.390(4) .
Ag2 O7 2.521(7) .
Ag2 O10 2.597(6) 1_455
Ag2 O12 2.754(4) 1_455
Ag2 O2 3.132(5) 2_566
Ag2 O3 3.284(9) .
Ag2 O5 3.286(3) 1_545
Ag3 O9 2.240(3) .
Ag3 O10 2.458(3) 1_455
Ag3 O8 2.519(3) .
Ag3 O7 2.824(6) .
Ag3 O3 2.925(6) .
Ag3 O12 2.964(5) 1_455
Ag3 O2 2.992(3) 2_566
Ag3 O4 3.170(5) .
Ag3 O5 3.240(3) 1_545
O1 Cr1 2.0180(14) 2_666
O1 Mg1 2.0180(14) 2_666
O2 Ag3 2.992(3) 2_566
O2 Ag2 3.132(5) 2_566
O2 Ag1 3.470(6) 2_566
O4 Cr1 2.0764(13) 2_566
O4 Mg1 2.0764(13) 2_566
O4 Cr1 2.0916(13) 1_545
O4 Mg1 2.0916(13) 1_545
O5 Ag3 3.240(3) 1_565
O5 Ag2 3.286(3) 1_565
O5 Ag1 3.556(6) 1_565
O6 Cr4 1.9934(15) 2_666
O6 Mg4 1.9934(15) 2_666
O7 Mo2 1.7727(13) 1_545
O8 Cr4 2.0303(14) 2_566
O8 Mg4 2.0303(14) 2_566
O10 Cr1 2.0553(14) 2_666
O10 Mg1 2.0553(14) 2_666
O10 Ag3 2.458(3) 1_655
O10 Ag2 2.597(6) 1_655
O10 Ag1 3.081(9) 1_655
O11 Mo3 1.7642(15) 1_565
O11 Cr4 2.0141(15) 2_666
O11 Mg4 2.0141(15) 2_666
O12 Cr4 2.0610(13) 2_666
O12 Mg4 2.0610(13) 2_666
O12 Ag1 2.690(2) 1_655
O12 Ag2 2.754(4) 1_655
O12 Ag3 2.964(5) 1_655
O13 Cr2 2.0912(14) 1_556
O13 Mg2 2.0912(14) 1_556
O14 Mo4 1.7298(14) 2_656
O15 Mo4 1.7902(12) 2_656
O15 Cr2 2.1114(13) 1_655
O15 Mg2 2.1114(13) 1_655
O16 Cr3 2.0515(13) 2_666
O16 Mg3 2.0515(13) 2_666
O17 Mo5 1.7389(14) 1_556
O17 Cr3 2.0336(15) 2_666
O17 Mg3 2.0336(15) 2_666
O19 Cr2 2.0302(14) 1_565
O19 Mg2 2.0302(14) 1_565
O20 Cr3 2.0836(14) 1_455
O20 Mg3 2.0836(14) 1_455
